data_7201669
loop_
_publ_author_name
'Gonnade, Rajesh G.'
'Bhadbhade, Mohan M.'
'Shashidhar, Mysore S.'

_publ_section_title
;
 Crystal-to-crystal transformation amongst dimorphs of racemic
 2,6-di-O-(p-halo benzoyl)-myo-inositol 1,3,5-orthoformates that
 achieves halogen bonding contacts
;
_journal_issue 3
_journal_name_full CrystEngComm
_journal_page_first 288
_journal_paper_doi 10.1039/b712528c
_journal_volume 10
_journal_year 2008
_chemical_formula_moiety 'C21 H16 Cl2 O8'
_chemical_formula_sum 'C21 H16 Cl2 O8'
_chemical_formula_weight 467.24
_chemical_name_common '2,6-di-O-p-chlorobenzoyl-myo-inositol 1,3,5-orthoformate'
_chemical_name_systematic
;
2,6-di-O-p-chlorobenzoyl-myo-inositol 1,3,5-orthoformate
;
_space_group_IT_number 2
_symmetry_cell_setting triclinic
_symmetry_space_group_name_Hall '-P 1'
_symmetry_space_group_name_H-M 'P -1'
_atom_sites_solution_hydrogens geom
_atom_sites_solution_primary direct
_atom_sites_solution_secondary difmap
_audit_creation_method SHELXL-97
_cell_angle_alpha 106.843(11)
_cell_angle_beta 98.733(12)
_cell_angle_gamma 91.059(12)
_cell_formula_units_Z 2
_cell_length_a 6.794(5)
_cell_length_b 11.545(9)
_cell_length_c 13.565(10)
_cell_measurement_reflns_used 4258
_cell_measurement_temperature 297(2)
_cell_measurement_theta_max 27.4
_cell_measurement_theta_min 2.75
_cell_volume 1004.3(13)
_computing_cell_refinement 'BRUKER SAINT'
_computing_data_collection 'BRUKER SMART'
_computing_data_reduction 'BRUKER SAINT'
_computing_molecular_graphics 'ORTEP-3 (Farrugia, 1997) and Mercury (Macrae et al., 2006)'
_computing_publication_material 'SHELXTL (Bruker, 2003), Platon (Spek, 2002)'
_computing_structure_refinement 'SHELXL-97 (Sheldrick, 1997)'
_computing_structure_solution 'SHELXS-97 (Sheldrick, 1990)'
_diffrn_ambient_temperature 297(2)
_diffrn_measured_fraction_theta_full 0.995
_diffrn_measured_fraction_theta_max 0.995
_diffrn_measurement_device 'Bruker Smart APEX'
_diffrn_measurement_device_type 'CCD Area Detector'
_diffrn_measurement_method 'Phi and Omega Scan'
_diffrn_radiation_monochromator graphite
_diffrn_radiation_source 'fine-focus sealed tube'
_diffrn_radiation_type MoK\a
_diffrn_radiation_wavelength 0.71073
_diffrn_reflns_av_R_equivalents 0.0241
_diffrn_reflns_av_sigmaI/netI 0.0252
_diffrn_reflns_limit_h_max 8
_diffrn_reflns_limit_h_min -8
_diffrn_reflns_limit_k_max 13
_diffrn_reflns_limit_k_min -13
_diffrn_reflns_limit_l_max 16
_diffrn_reflns_limit_l_min -16
_diffrn_reflns_number 9304
_diffrn_reflns_theta_full 25.00
_diffrn_reflns_theta_max 25.00
_diffrn_reflns_theta_min 2.77
_exptl_absorpt_coefficient_mu 0.372
_exptl_absorpt_correction_T_max 0.9429
_exptl_absorpt_correction_T_min 0.8909
_exptl_absorpt_correction_type multi-scan
_exptl_absorpt_process_details '(SADABS; Bruker, 2003)'
_exptl_crystal_colour colourless
_exptl_crystal_density_diffrn 1.545
_exptl_crystal_density_method 'not measured'
_exptl_crystal_description 'small block'
_exptl_crystal_F_000 480
_exptl_crystal_size_max 0.32
_exptl_crystal_size_mid 0.27
_exptl_crystal_size_min 0.16
_refine_diff_density_max 0.475
_refine_diff_density_min -0.169
_refine_diff_density_rms 0.048
_refine_ls_extinction_method none
_refine_ls_goodness_of_fit_ref 1.078
_refine_ls_hydrogen_treatment refall
_refine_ls_matrix_type full
_refine_ls_number_parameters 344
_refine_ls_number_reflns 3506
_refine_ls_number_restraints 0
_refine_ls_restrained_S_all 1.078
_refine_ls_R_factor_all 0.0520
_refine_ls_R_factor_gt 0.0474
_refine_ls_shift/su_max 0.000
_refine_ls_shift/su_mean 0.000
_refine_ls_structure_factor_coef Fsqd
_refine_ls_weighting_details 'calc w=1/[\s^2^(Fo^2^)+(0.0585P)^2^+0.4529P] where P=(Fo^2^+2Fc^2^)/3'
_refine_ls_weighting_scheme calc
_refine_ls_wR_factor_gt 0.1206
_refine_ls_wR_factor_ref 0.1241
_reflns_number_gt 3152
_reflns_number_total 3506
_reflns_threshold_expression >2sigma(I)
_cod_data_source_file b712528c.txt
_cod_data_source_block FormII_2
_cod_depositor_comments
;
The following automatic conversions were performed:
'_symmetry_cell_setting' value 'Triclinic' changed to 'triclinic'
according to '/home/saulius/struct/CIF-dictionaries/cif_core.dic'
dictionary named 'cif_core.dic' version 2.4.1 from 2010-06-29.

Automatic conversion script
Id: cif_fix_enum 1527 2010-12-29 10:47:43Z saulius 
;
_cod_original_cell_volume 1004.4(13)
_cod_original_sg_symbol_H-M P-1
_cod_database_code 7201669

loop_
_symmetry_equiv_pos_as_xyz
'x, y, z'
'-x, -y, -z'

loop_
_atom_site_label
_atom_site_type_symbol
_atom_site_fract_x
_atom_site_fract_y
_atom_site_fract_z
_atom_site_U_iso_or_equiv
_atom_site_adp_type
_atom_site_occupancy
_atom_site_symmetry_multiplicity
_atom_site_calc_flag
_atom_site_refinement_flags
_atom_site_disorder_assembly
_atom_site_disorder_group
Cl1 Cl -0.35021(16) 0.08985(9) 0.13313(9) 0.1220(5) Uani 1 1 d . . .
Cl2 Cl 1.39702(14) 0.65454(9) 0.01041(7) 0.0948(3) Uani 1 1 d . . .
O1 O 0.3196(2) 0.79418(13) 0.46379(11) 0.0420(4) Uani 1 1 d . . .
O2 O 0.3479(2) 0.54017(12) 0.35031(11) 0.0413(4) Uani 1 1 d . . .
O3 O 0.4963(2) 0.68798(13) 0.56395(11) 0.0426(4) Uani 1 1 d . . .
O4 O 0.9326(2) 0.67614(16) 0.43885(15) 0.0568(5) Uani 1 1 d . . .
O5 O 0.6015(2) 0.88610(13) 0.58100(11) 0.0460(4) Uani 1 1 d . . .
O6 O 0.7134(2) 0.80621(13) 0.31401(11) 0.0436(4) Uani 1 1 d . . .
O7 O 0.4496(3) 0.4626(2) 0.19759(16) 0.0890(7) Uani 1 1 d . . .
O8 O 0.8621(2) 0.99171(14) 0.35063(13) 0.0535(4) Uani 1 1 d . . .
C1 C 0.4330(3) 0.75262(18) 0.37975(16) 0.0370(4) Uani 1 1 d . . .
C2 C 0.5120(3) 0.63071(17) 0.37924(16) 0.0363(4) Uani 1 1 d . . .
C3 C 0.6216(3) 0.64070(19) 0.48688(17) 0.0386(5) Uani 1 1 d . . .
C4 C 0.8060(3) 0.7285(2) 0.51028(18) 0.0425(5) Uani 1 1 d . . .
C5 C 0.7319(3) 0.85006(19) 0.50348(17) 0.0408(5) Uani 1 1 d . . .
C6 C 0.6058(3) 0.84598(19) 0.39986(16) 0.0388(5) Uani 1 1 d . . .
C7 C 0.4385(3) 0.80214(19) 0.56048(17) 0.0431(5) Uani 1 1 d . . .
C8 C 0.3342(3) 0.46057(19) 0.25485(17) 0.0443(5) Uani 1 1 d . . .
C9 C 0.1607(3) 0.37124(19) 0.22879(17) 0.0430(5) Uani 1 1 d . . .
C10 C 0.1654(5) 0.2657(2) 0.1484(2) 0.0658(7) Uani 1 1 d . . .
C11 C 0.0090(5) 0.1787(3) 0.1206(3) 0.0757(9) Uani 1 1 d . . .
C12 C -0.1511(4) 0.1989(2) 0.1717(2) 0.0674(8) Uani 1 1 d . . .
C13 C -0.1610(4) 0.3031(3) 0.2500(2) 0.0605(7) Uani 1 1 d . . .
C14 C -0.0029(3) 0.3896(2) 0.2793(2) 0.0482(5) Uani 1 1 d . . .
C15 C 0.8466(3) 0.88631(19) 0.30221(16) 0.0389(5) Uani 1 1 d . . .
C16 C 0.9747(3) 0.82710(19) 0.22503(16) 0.0399(5) Uani 1 1 d . . .
C17 C 1.1229(3) 0.8975(2) 0.20572(19) 0.0486(5) Uani 1 1 d . . .
C18 C 1.2531(4) 0.8450(3) 0.1395(2) 0.0587(7) Uani 1 1 d . . .
C19 C 1.2345(4) 0.7221(3) 0.09343(19) 0.0581(7) Uani 1 1 d . . .
C20 C 1.0894(4) 0.6504(3) 0.1121(2) 0.0588(6) Uani 1 1 d . . .
C21 C 0.9580(4) 0.7026(2) 0.17744(18) 0.0504(6) Uani 1 1 d . . .
H1 H 0.347(3) 0.7496(18) 0.3201(17) 0.033(5) Uiso 1 1 d . . .
H2 H 0.596(3) 0.6097(18) 0.3331(16) 0.031(5) Uiso 1 1 d . . .
H3 H 0.650(3) 0.568(2) 0.4934(16) 0.035(5) Uiso 1 1 d . . .
H4 H 0.867(4) 0.738(2) 0.582(2) 0.055(7) Uiso 1 1 d . . .
H5 H 0.833(3) 0.908(2) 0.5230(17) 0.042(6) Uiso 1 1 d . . .
H6 H 0.560(3) 0.919(2) 0.4051(17) 0.040(6) Uiso 1 1 d . . .
H7 H 0.358(3) 0.8334(18) 0.6149(17) 0.036(5) Uiso 1 1 d . . .
H10 H 0.273(5) 0.256(3) 0.114(2) 0.081(10) Uiso 1 1 d . . .
H11 H 0.023(5) 0.113(3) 0.068(3) 0.097(11) Uiso 1 1 d . . .
H13 H -0.275(5) 0.314(3) 0.285(2) 0.085(10) Uiso 1 1 d . . .
H14 H -0.011(4) 0.460(2) 0.3306(19) 0.050(7) Uiso 1 1 d . . .
H17 H 1.137(4) 0.979(2) 0.2372(19) 0.052(7) Uiso 1 1 d . . .
H18 H 1.354(5) 0.891(3) 0.126(2) 0.078(9) Uiso 1 1 d . . .
H20 H 1.077(4) 0.569(2) 0.083(2) 0.052(7) Uiso 1 1 d . . .
H21 H 0.859(4) 0.653(2) 0.1888(19) 0.056(7) Uiso 1 1 d . . .
H4A H 1.039(5) 0.717(3) 0.454(2) 0.080(10) Uiso 1 1 d . . .

loop_
_atom_site_aniso_label
_atom_site_aniso_U_11
_atom_site_aniso_U_22
_atom_site_aniso_U_33
_atom_site_aniso_U_23
_atom_site_aniso_U_13
_atom_site_aniso_U_12
Cl1 0.1105(7) 0.0918(7) 0.1491(9) 0.0542(6) -0.0518(7) -0.0616(6)
Cl2 0.1037(7) 0.1192(7) 0.0811(6) 0.0360(5) 0.0583(5) 0.0507(5)
O1 0.0329(7) 0.0443(8) 0.0518(9) 0.0150(7) 0.0142(6) 0.0078(6)
O2 0.0389(8) 0.0364(7) 0.0435(8) 0.0019(6) 0.0117(6) -0.0092(6)
O3 0.0438(8) 0.0416(8) 0.0460(8) 0.0158(6) 0.0133(6) 0.0022(6)
O4 0.0292(8) 0.0588(10) 0.0772(12) 0.0101(9) 0.0133(8) 0.0028(7)
O5 0.0508(9) 0.0387(8) 0.0437(8) 0.0015(6) 0.0147(7) -0.0046(6)
O6 0.0469(8) 0.0395(8) 0.0448(8) 0.0084(6) 0.0177(7) -0.0053(6)
O7 0.0797(14) 0.0974(16) 0.0664(12) -0.0242(11) 0.0398(11) -0.0336(11)
O8 0.0536(10) 0.0378(9) 0.0687(11) 0.0087(8) 0.0233(8) -0.0025(7)
C1 0.0304(10) 0.0420(11) 0.0387(11) 0.0121(9) 0.0057(9) 0.0014(8)
C2 0.0293(10) 0.0337(10) 0.0444(11) 0.0065(9) 0.0118(9) -0.0031(8)
C3 0.0354(11) 0.0323(10) 0.0505(12) 0.0147(9) 0.0092(9) 0.0045(8)
C4 0.0303(10) 0.0477(12) 0.0463(12) 0.0114(10) 0.0019(9) 0.0006(9)
C5 0.0345(11) 0.0384(11) 0.0449(12) 0.0043(9) 0.0093(9) -0.0082(9)
C6 0.0399(11) 0.0328(11) 0.0459(12) 0.0112(9) 0.0146(9) 0.0028(9)
C7 0.0456(12) 0.0395(11) 0.0442(12) 0.0073(9) 0.0180(10) 0.0018(9)
C8 0.0411(12) 0.0434(12) 0.0436(12) 0.0040(9) 0.0093(10) 0.0012(9)
C9 0.0430(12) 0.0378(11) 0.0423(11) 0.0079(9) -0.0025(9) -0.0009(9)
C10 0.0655(17) 0.0532(15) 0.0630(17) -0.0032(12) 0.0029(14) -0.0014(13)
C11 0.089(2) 0.0459(15) 0.0703(19) -0.0027(14) -0.0118(17) -0.0101(15)
C12 0.0638(17) 0.0542(15) 0.0767(19) 0.0287(14) -0.0265(15) -0.0232(13)
C13 0.0474(14) 0.0610(16) 0.0741(18) 0.0300(14) -0.0050(13) -0.0106(12)
C14 0.0443(13) 0.0424(12) 0.0552(14) 0.0146(11) 0.0008(10) -0.0023(10)
C15 0.0367(11) 0.0388(12) 0.0424(11) 0.0144(9) 0.0061(9) -0.0013(8)
C16 0.0383(11) 0.0443(12) 0.0375(11) 0.0129(9) 0.0062(9) 0.0009(9)
C17 0.0485(13) 0.0484(14) 0.0536(14) 0.0191(11) 0.0149(11) 0.0004(10)
C18 0.0531(15) 0.0731(18) 0.0624(16) 0.0316(14) 0.0248(12) 0.0078(12)
C19 0.0577(15) 0.0797(18) 0.0431(13) 0.0216(12) 0.0187(11) 0.0204(13)
C20 0.0663(17) 0.0539(15) 0.0469(14) 0.0000(12) 0.0100(12) 0.0099(12)
C21 0.0470(13) 0.0514(14) 0.0481(13) 0.0074(11) 0.0087(11) -0.0031(11)

loop_
_atom_type_symbol
_atom_type_description
_atom_type_scat_dispersion_real
_atom_type_scat_dispersion_imag
_atom_type_scat_source
C C 0.0033 0.0016 'International Tables Vol C Tables 4.2.6.8 and 6.1.1.4'
H H 0.0000 0.0000 'International Tables Vol C Tables 4.2.6.8 and 6.1.1.4'
O O 0.0106 0.0060 'International Tables Vol C Tables 4.2.6.8 and 6.1.1.4'
Cl Cl 0.1484 0.1585 'International Tables Vol C Tables 4.2.6.8 and 6.1.1.4'

loop_
_geom_angle_atom_site_label_1
_geom_angle_atom_site_label_2
_geom_angle_atom_site_label_3
_geom_angle
_geom_angle_site_symmetry_1
_geom_angle_site_symmetry_3
_geom_angle_publ_flag
C7 O1 C1 110.49(16) . . ?
C8 O2 C2 115.41(16) . . ?
C7 O3 C3 110.23(15) . . ?
C4 O4 H4A 110(2) . . ?
C7 O5 C5 111.58(15) . . ?
C15 O6 C6 117.43(16) . . ?
O1 C1 C2 110.03(16) . . ?
O1 C1 C6 106.89(16) . . ?
C2 C1 C6 109.77(17) . . ?
O1 C1 H1 105.4(13) . . ?
C2 C1 H1 112.9(13) . . ?
C6 C1 H1 111.6(13) . . ?
O2 C2 C3 110.50(16) . . ?
O2 C2 C1 109.43(16) . . ?
C3 C2 C1 108.48(17) . . ?
O2 C2 H2 109.0(13) . . ?
C3 C2 H2 109.3(13) . . ?
C1 C2 H2 110.0(13) . . ?
O3 C3 C2 110.37(17) . . ?
O3 C3 C4 108.33(17) . . ?
C2 C3 C4 108.82(17) . . ?
O3 C3 H3 104.5(13) . . ?
C2 C3 H3 111.3(13) . . ?
C4 C3 H3 113.4(13) . . ?
O4 C4 C5 114.96(19) . . ?
O4 C4 C3 107.26(18) . . ?
C5 C4 C3 106.93(17) . . ?
O4 C4 H4 112.3(15) . . ?
C5 C4 H4 108.1(14) . . ?
C3 C4 H4 106.9(15) . . ?
O5 C5 C6 105.83(17) . . ?
O5 C5 C4 106.05(17) . . ?
C6 C5 C4 114.74(18) . . ?
O5 C5 H5 105.8(14) . . ?
C6 C5 H5 112.4(14) . . ?
C4 C5 H5 111.3(14) . . ?
O6 C6 C1 106.49(16) . . ?
O6 C6 C5 112.28(18) . . ?
C1 C6 C5 107.52(17) . . ?
O6 C6 H6 112.0(14) . . ?
C1 C6 H6 110.1(14) . . ?
C5 C6 H6 108.4(14) . . ?
O3 C7 O5 112.33(18) . . ?
O3 C7 O1 110.64(16) . . ?
O5 C7 O1 110.86(17) . . ?
O3 C7 H7 108.7(12) . . ?
O5 C7 H7 106.6(12) . . ?
O1 C7 H7 107.6(12) . . ?
O7 C8 O2 123.1(2) . . ?
O7 C8 C9 124.0(2) . . ?
O2 C8 C9 112.93(18) . . ?
C14 C9 C10 119.6(2) . . ?
C14 C9 C8 123.3(2) . . ?
C10 C9 C8 117.1(2) . . ?
C11 C10 C9 119.9(3) . . ?
C11 C10 H10 121(2) . . ?
C9 C10 H10 119(2) . . ?
C12 C11 C10 119.4(3) . . ?
C12 C11 H11 126(2) . . ?
C10 C11 H11 115(2) . . ?
C11 C12 C13 121.8(2) . . ?
C11 C12 Cl1 118.7(2) . . ?
C13 C12 Cl1 119.4(3) . . ?
C12 C13 C14 118.9(3) . . ?
C12 C13 H13 119.5(19) . . ?
C14 C13 H13 122(2) . . ?
C9 C14 C13 120.3(3) . . ?
C9 C14 H14 121.0(16) . . ?
C13 C14 H14 118.7(16) . . ?
O8 C15 O6 123.47(19) . . ?
O8 C15 C16 124.88(19) . . ?
O6 C15 C16 111.62(18) . . ?
C17 C16 C21 119.5(2) . . ?
C17 C16 C15 118.6(2) . . ?
C21 C16 C15 121.72(19) . . ?
C18 C17 C16 120.5(2) . . ?
C18 C17 H17 119.1(16) . . ?
C16 C17 H17 120.4(15) . . ?
C19 C18 C17 119.1(2) . . ?
C19 C18 H18 119.2(19) . . ?
C17 C18 H18 121.6(19) . . ?
C18 C19 C20 121.3(2) . . ?
C18 C19 Cl2 119.8(2) . . ?
C20 C19 Cl2 118.9(2) . . ?
C19 C20 C21 119.7(3) . . ?
C19 C20 H20 122.1(16) . . ?
C21 C20 H20 118.2(16) . . ?
C20 C21 C16 119.8(2) . . ?
C20 C21 H21 118.8(16) . . ?
C16 C21 H21 121.4(16) . . ?

loop_
_geom_bond_atom_site_label_1
_geom_bond_atom_site_label_2
_geom_bond_distance
_geom_bond_site_symmetry_2
_geom_bond_publ_flag
Cl1 C12 1.740(3) . ?
Cl2 C19 1.731(3) . ?
O1 C7 1.410(3) . ?
O1 C1 1.444(2) . ?
O2 C8 1.342(3) . ?
O2 C2 1.441(2) . ?
O3 C7 1.394(3) . ?
O3 C3 1.439(3) . ?
O4 C4 1.406(3) . ?
O4 H4A 0.82(3) . ?
O5 C7 1.398(3) . ?
O5 C5 1.451(3) . ?
O6 C15 1.341(2) . ?
O6 C6 1.436(3) . ?
O7 C8 1.189(3) . ?
O8 C15 1.198(3) . ?
C1 C2 1.514(3) . ?
C1 C6 1.516(3) . ?
C1 H1 0.92(2) . ?
C2 C3 1.506(3) . ?
C2 H2 0.90(2) . ?
C3 C4 1.531(3) . ?
C3 H3 0.89(2) . ?
C4 C5 1.523(3) . ?
C4 H4 0.97(3) . ?
C5 C6 1.519(3) . ?
C5 H5 0.91(2) . ?
C6 H6 0.90(2) . ?
C7 H7 0.98(2) . ?
C8 C9 1.482(3) . ?
C9 C14 1.381(3) . ?
C9 C10 1.385(4) . ?
C10 C11 1.378(4) . ?
C10 H10 0.92(3) . ?
C11 C12 1.365(5) . ?
C11 H11 0.90(4) . ?
C12 C13 1.365(4) . ?
C13 C14 1.382(3) . ?
C13 H13 0.96(3) . ?
C14 H14 0.91(3) . ?
C15 C16 1.485(3) . ?
C16 C17 1.384(3) . ?
C16 C21 1.389(3) . ?
C17 C18 1.379(3) . ?
C17 H17 0.91(3) . ?
C18 C19 1.369(4) . ?
C18 H18 0.93(3) . ?
C19 C20 1.375(4) . ?
C20 C21 1.377(3) . ?
C20 H20 0.91(3) . ?
C21 H21 0.93(3) . ?

loop_
_geom_hbond_atom_site_label_D
_geom_hbond_atom_site_label_H
_geom_hbond_atom_site_label_A
_geom_hbond_distance_DH
_geom_hbond_distance_HA
_geom_hbond_distance_DA
_geom_hbond_angle_DHA
_geom_hbond_site_symmetry_A
C17 H17 O5 0.91(3) 2.83(3) 3.480(3) 129.2(19) 2_776
O4 H4A O1 0.82(3) 2.06(3) 2.866(3) 168(3) 1_655
C3 H3 O2 0.89(2) 2.75(2) 3.440(3) 134.9(16) 2_666
C5 H5 O8 0.91(2) 2.50(2) 3.305(3) 148.5(18) 2_776
C6 H6 O5 0.90(2) 2.49(2) 3.380(3) 174.2(19) 2_676
C7 H7 O8 0.98(2) 2.51(2) 3.248(3) 132.3(15) 2_676
C13 H13 O3 0.96(3) 2.73(3) 3.630(4) 157(3) 2_566
C14 H14 O4 0.91(3) 2.57(3) 3.466(4) 166(2) 1_455
C18 H18 Cl1 0.93(3) 2.99(3) 3.898(4) 164(2) 1_765

loop_
_geom_torsion_atom_site_label_1
_geom_torsion_atom_site_label_2
_geom_torsion_atom_site_label_3
_geom_torsion_atom_site_label_4
_geom_torsion
_geom_torsion_site_symmetry_1
_geom_torsion_site_symmetry_2
_geom_torsion_site_symmetry_3
_geom_torsion_site_symmetry_4
_geom_torsion_publ_flag
C7 O1 C1 C2 57.8(2) . . . . ?
C7 O1 C1 C6 -61.3(2) . . . . ?
C8 O2 C2 C3 -132.26(19) . . . . ?
C8 O2 C2 C1 108.4(2) . . . . ?
O1 C1 C2 O2 68.1(2) . . . . ?
C6 C1 C2 O2 -174.58(15) . . . . ?
O1 C1 C2 C3 -52.6(2) . . . . ?
C6 C1 C2 C3 64.8(2) . . . . ?
C7 O3 C3 C2 -59.3(2) . . . . ?
C7 O3 C3 C4 59.8(2) . . . . ?
O2 C2 C3 O3 -66.7(2) . . . . ?
C1 C2 C3 O3 53.3(2) . . . . ?
O2 C2 C3 C4 174.56(15) . . . . ?
C1 C2 C3 C4 -65.5(2) . . . . ?
O3 C3 C4 O4 175.79(16) . . . . ?
C2 C3 C4 O4 -64.2(2) . . . . ?
O3 C3 C4 C5 -60.4(2) . . . . ?
C2 C3 C4 C5 59.6(2) . . . . ?
C7 O5 C5 C6 61.3(2) . . . . ?
C7 O5 C5 C4 -61.0(2) . . . . ?
O4 C4 C5 O5 178.63(16) . . . . ?
C3 C4 C5 O5 59.7(2) . . . . ?
O4 C4 C5 C6 62.2(2) . . . . ?
C3 C4 C5 C6 -56.7(2) . . . . ?
C15 O6 C6 C1 165.97(17) . . . . ?
C15 O6 C6 C5 -76.6(2) . . . . ?
O1 C1 C6 O6 -177.95(15) . . . . ?
C2 C1 C6 O6 62.7(2) . . . . ?
O1 C1 C6 C5 61.5(2) . . . . ?
C2 C1 C6 C5 -57.8(2) . . . . ?
O5 C5 C6 O6 -177.50(15) . . . . ?
C4 C5 C6 O6 -60.9(2) . . . . ?
O5 C5 C6 C1 -60.7(2) . . . . ?
C4 C5 C6 C1 55.9(2) . . . . ?
C3 O3 C7 O5 -60.5(2) . . . . ?
C3 O3 C7 O1 64.0(2) . . . . ?
C5 O5 C7 O3 62.1(2) . . . . ?
C5 O5 C7 O1 -62.3(2) . . . . ?
C1 O1 C7 O3 -63.6(2) . . . . ?
C1 O1 C7 O5 61.7(2) . . . . ?
C2 O2 C8 O7 0.8(3) . . . . ?
C2 O2 C8 C9 -178.93(16) . . . . ?
O7 C8 C9 C14 -159.8(3) . . . . ?
O2 C8 C9 C14 19.9(3) . . . . ?
O7 C8 C9 C10 19.2(4) . . . . ?
O2 C8 C9 C10 -161.1(2) . . . . ?
C14 C9 C10 C11 -1.3(4) . . . . ?
C8 C9 C10 C11 179.7(3) . . . . ?
C9 C10 C11 C12 1.3(5) . . . . ?
C10 C11 C12 C13 -0.1(5) . . . . ?
C10 C11 C12 Cl1 178.3(2) . . . . ?
C11 C12 C13 C14 -1.0(4) . . . . ?
Cl1 C12 C13 C14 -179.38(19) . . . . ?
C10 C9 C14 C13 0.1(4) . . . . ?
C8 C9 C14 C13 179.1(2) . . . . ?
C12 C13 C14 C9 1.0(4) . . . . ?
C6 O6 C15 O8 -9.6(3) . . . . ?
C6 O6 C15 C16 168.49(17) . . . . ?
O8 C15 C16 C17 -0.6(3) . . . . ?
O6 C15 C16 C17 -178.67(19) . . . . ?
O8 C15 C16 C21 175.1(2) . . . . ?
O6 C15 C16 C21 -3.0(3) . . . . ?
C21 C16 C17 C18 0.2(3) . . . . ?
C15 C16 C17 C18 176.0(2) . . . . ?
C16 C17 C18 C19 -0.3(4) . . . . ?
C17 C18 C19 C20 -0.2(4) . . . . ?
C17 C18 C19 Cl2 -179.80(19) . . . . ?
C18 C19 C20 C21 0.8(4) . . . . ?
Cl2 C19 C20 C21 -179.61(19) . . . . ?
C19 C20 C21 C16 -0.9(4) . . . . ?
C17 C16 C21 C20 0.4(3) . . . . ?
C15 C16 C21 C20 -175.3(2) . . . . ?
